data_7210184
loop_
_publ_author_name
'Wang, Xiuli'
'Zhao, Dan'
'Tian, Aixiang'
'Ying, Jun'

_publ_section_title
;
 A series of 3D PW12O403&#x2212;-based AgI--bis(triazole) complexes
 containing different multinuclear loops: syntheses, structures and
 properties
;
_journal_issue 22
_journal_name_full CrystEngComm
_journal_page_first 4516
_journal_paper_doi 10.1039/c3ce40375k
_journal_volume 15
_journal_year 2013
_chemical_formula_sum 'C40 H64 Ag5 N24 O40 P W12'
_chemical_formula_weight 4297.67
_chemical_name_systematic
;
?
;
_space_group_IT_number 14
_symmetry_cell_setting monoclinic
_symmetry_space_group_name_Hall '-P 2ybc'
_symmetry_space_group_name_H-M 'P 1 21/c 1'
_atom_sites_solution_hydrogens geom
_atom_sites_solution_primary direct
_atom_sites_solution_secondary difmap
_audit_creation_method SHELXL-97
_cell_angle_alpha 90.00
_cell_angle_beta 98.470(2)
_cell_angle_gamma 90.00
_cell_formula_units_Z 2
_cell_length_a 13.3672(11)
_cell_length_b 24.450(2)
_cell_length_c 12.1885(11)
_cell_measurement_temperature 298(2)
_cell_volume 3940.1(6)
_computing_cell_refinement 'Bruker XSCANS'
_computing_data_collection 'Bruker XSCANS'
_computing_data_reduction 'Bruker SHELXTL'
_computing_molecular_graphics 'Bruker SHELXTL'
_computing_publication_material 'Bruker SHELXTL'
_computing_structure_refinement 'SHELXL-97 (Sheldrick, 1997)'
_computing_structure_solution 'SHELXS-97 (Sheldrick, 1990)'
_diffrn_ambient_temperature 298(2)
_diffrn_measured_fraction_theta_full 0.999
_diffrn_measured_fraction_theta_max 0.999
_diffrn_measurement_device_type 'Bruker P4'
_diffrn_measurement_method '\w scans'
_diffrn_radiation_monochromator graphite
_diffrn_radiation_source 'fine-focus sealed tube'
_diffrn_radiation_type MoK\a
_diffrn_radiation_wavelength 0.71073
_diffrn_reflns_av_R_equivalents 0.0388
_diffrn_reflns_av_sigmaI/netI 0.0441
_diffrn_reflns_limit_h_max 15
_diffrn_reflns_limit_h_min -14
_diffrn_reflns_limit_k_max 22
_diffrn_reflns_limit_k_min -29
_diffrn_reflns_limit_l_max 14
_diffrn_reflns_limit_l_min -14
_diffrn_reflns_number 20574
_diffrn_reflns_theta_full 25.00
_diffrn_reflns_theta_max 25.00
_diffrn_reflns_theta_min 1.54
_exptl_absorpt_coefficient_mu 18.765
_exptl_absorpt_correction_T_max 0.013
_exptl_absorpt_correction_T_min 0.011
_exptl_absorpt_correction_type multi-scan
_exptl_absorpt_process_details 'SADABS, Sheldrick, 1996'
_exptl_crystal_colour yellow
_exptl_crystal_density_diffrn 3.622
_exptl_crystal_density_method 'not measured'
_exptl_crystal_description block
_exptl_crystal_F_000 3860
_exptl_crystal_size_max 0.26
_exptl_crystal_size_mid 0.25
_exptl_crystal_size_min 0.23
_refine_diff_density_max 2.983
_refine_diff_density_min -2.488
_refine_diff_density_rms 0.383
_refine_ls_extinction_method none
_refine_ls_goodness_of_fit_ref 1.105
_refine_ls_hydrogen_treatment none
_refine_ls_matrix_type full
_refine_ls_number_parameters 385
_refine_ls_number_reflns 6927
_refine_ls_number_restraints 4
_refine_ls_restrained_S_all 1.105
_refine_ls_R_factor_all 0.0769
_refine_ls_R_factor_gt 0.0641
_refine_ls_shift/su_max 0.001
_refine_ls_shift/su_mean 0.000
_refine_ls_structure_factor_coef Fsqd
_refine_ls_weighting_details 'calc w=1/[\s^2^(Fo^2^)+(0.0431P)^2^+323.1530P] where P=(Fo^2^+2Fc^2^)/3'
_refine_ls_weighting_scheme calc
_refine_ls_wR_factor_gt 0.1416
_refine_ls_wR_factor_ref 0.1465
_reflns_number_gt 5894
_reflns_number_total 6931
_reflns_threshold_expression >2sigma(I)
_cod_data_source_file c3ce40375k.txt
_cod_data_source_block 4
_cod_original_sg_symbol_H-M 'P 21/c'
_cod_database_code 7210184

loop_
_symmetry_equiv_pos_as_xyz
'x, y, z'
'-x, y+1/2, -z+1/2'
'-x, -y, -z'
'x, -y-1/2, z-1/2'

loop_
_atom_site_label
_atom_site_type_symbol
_atom_site_fract_x
_atom_site_fract_y
_atom_site_fract_z
_atom_site_U_iso_or_equiv
_atom_site_adp_type
_atom_site_occupancy
_atom_site_symmetry_multiplicity
_atom_site_calc_flag
_atom_site_refinement_flags
Ag1 Ag 0.53141(13) 0.04765(8) 0.27816(17) 0.0413(5) Uani 1 1 d .
Ag2 Ag 0.98817(15) 0.25647(6) 0.14333(12) 0.0308(4) Uani 1 1 d .
Ag3 Ag 0.5000 -0.5000 0.5000 0.0335(6) Uani 1 2 d S
P1 P 1.0000 0.0000 0.0000 0.0088(12) Uani 1 2 d S
C1 C 0.6374(19) -0.0382(10) 0.4455(18) 0.0369(13) Uani 1 1 d .
H1 H 0.6991 -0.0200 0.4510 0.044 Uiso 1 1 calc R
C2 C 0.6934(19) -0.1113(9) 0.586(3) 0.045(7) Uani 1 1 d .
H2A H 0.7370 -0.0853 0.6305 0.054 Uiso 1 1 calc R
H2B H 0.6568 -0.1315 0.6363 0.054 Uiso 1 1 calc R
C3 C 0.9173(17) 0.3808(8) -0.0018(15) 0.024(5) Uani 1 1 d .
H3A H 0.9529 0.4132 -0.0212 0.029 Uiso 1 1 calc R
H3B H 0.9399 0.3728 0.0758 0.029 Uiso 1 1 calc R
C4 C 0.8034(19) 0.3922(9) -0.019(2) 0.036(6) Uani 1 1 d .
H4A H 0.7913 0.4221 0.0298 0.044 Uiso 1 1 calc R
H4B H 0.7843 0.4051 -0.0945 0.044 Uiso 1 1 calc R
C5 C 0.489(2) -0.0604(13) 0.405(3) 0.069(10) Uani 1 1 d .
H5 H 0.4211 -0.0578 0.3761 0.083 Uiso 1 1 calc R
C6 C 0.4557(19) -0.3806(10) 0.5692(18) 0.0369(13) Uani 1 1 d .
H6A H 0.3868 -0.3857 0.5469 0.044 Uiso 1 1 calc R
C7 C 0.613(2) -0.3953(10) 0.597(2) 0.0429(11) Uani 1 1 d .
H7A H 0.6759 -0.4114 0.5994 0.051 Uiso 1 1 calc R
C8 C 0.4506(18) 0.1632(10) 0.187(2) 0.043(6) Uani 1 1 d .
H8A H 0.3826 0.1535 0.1782 0.051 Uiso 1 1 calc R
C9 C 0.610(2) 0.1584(10) 0.215(2) 0.0429(11) Uani 1 1 d .
H9A H 0.6768 0.1462 0.2309 0.051 Uiso 1 1 calc R
C10 C 0.668(2) -0.3058(11) 0.686(3) 0.055(8) Uani 1 1 d .
H10A H 0.7205 -0.3254 0.7332 0.066 Uiso 1 1 calc R
H10B H 0.6338 -0.2826 0.7337 0.066 Uiso 1 1 calc R
C11 C 0.7158(18) -0.2704(10) 0.611(2) 0.0429(11) Uani 1 1 d D
H11A H 0.7473 -0.2930 0.5607 0.051 Uiso 1 1 calc R
H11B H 0.7686 -0.2490 0.6548 0.051 Uiso 1 1 calc R
C12 C 0.656(3) 0.2772(16) 0.104(3) 0.094(14) Uani 1 1 d D
H12A H 0.5899 0.2893 0.0699 0.113 Uiso 1 1 calc R
H12B H 0.6796 0.2483 0.0592 0.113 Uiso 1 1 calc R
C13 C 0.756(3) -0.1494(14) 0.534(4) 0.091(13) Uani 1 1 d .
H13A H 0.7842 -0.1294 0.4769 0.109 Uiso 1 1 calc R
H13B H 0.8121 -0.1601 0.5893 0.109 Uiso 1 1 calc R
C14 C 0.6431(16) -0.2329(9) 0.546(2) 0.0429(11) Uani 1 1 d D
H14A H 0.6077 -0.2107 0.5944 0.051 Uiso 1 1 calc R
H14B H 0.5940 -0.2529 0.4949 0.051 Uiso 1 1 calc R
C15 C 0.656(3) 0.2588(16) 0.222(3) 0.098(14) Uani 1 1 d D
H15A H 0.6269 0.2858 0.2661 0.118 Uiso 1 1 calc R
H15B H 0.7221 0.2477 0.2582 0.118 Uiso 1 1 calc R
C16 C 0.734(2) 0.3467(13) 0.000(3) 0.065(9) Uani 1 1 d .
H16A H 0.7499 0.3158 -0.0446 0.078 Uiso 1 1 calc R
H16B H 0.6657 0.3581 -0.0293 0.078 Uiso 1 1 calc R
C17 C 0.733(3) 0.3260(12) 0.119(3) 0.071(10) Uani 1 1 d D
H17A H 0.7108 0.3544 0.1652 0.086 Uiso 1 1 calc R
H17B H 0.8000 0.3137 0.1519 0.086 Uiso 1 1 calc R
C18 C 0.7114(19) -0.1977(10) 0.485(2) 0.0429(11) Uani 1 1 d D
H18A H 0.7660 -0.2210 0.4680 0.051 Uiso 1 1 calc R
H18B H 0.6723 -0.1875 0.4144 0.051 Uiso 1 1 calc R
C19 C 0.9988(18) 0.2567(11) -0.1058(18) 0.0369(13) Uani 1 1 d .
H19A H 1.0270 0.2218 -0.0987 0.044 Uiso 1 1 calc R
C20 C 0.9411(19) 0.3305(10) -0.178(2) 0.0429(11) Uani 1 1 d .
H20A H 0.9210 0.3581 -0.2287 0.051 Uiso 1 1 calc R
N1 N 0.5562(18) -0.0251(10) 0.377(2) 0.062(8) Uani 1 1 d .
N2 N 0.6192(15) -0.0807(9) 0.5053(15) 0.0369(13) Uani 1 1 d .
N3 N 0.522(2) -0.0991(10) 0.476(2) 0.063(7) Uani 1 1 d .
N4 N 0.9802(16) 0.2869(8) -0.0191(18) 0.0429(11) Uani 1 1 d .
N5 N 0.9421(15) 0.3344(8) -0.0701(15) 0.0369(13) Uani 1 1 d .
N6 N 0.5248(13) -0.4186(8) 0.5540(15) 0.030(4) Uani 1 1 d .
N7 N 0.5951(14) -0.3454(8) 0.6343(15) 0.033(4) Uani 1 1 d .
N8 N 0.4933(15) -0.3356(9) 0.6181(15) 0.0369(13) Uani 1 1 d .
N9 N 0.5293(12) 0.1283(8) 0.2142(14) 0.027(4) Uani 1 1 d .
N10 N 0.582(2) 0.2082(10) 0.189(3) 0.091(12) Uani 1 1 d .
N11 N 0.486(2) 0.2125(10) 0.177(3) 0.080(9) Uani 1 1 d .
N12 N 0.9731(16) 0.2815(8) -0.2022(18) 0.0429(11) Uani 1 1 d .
O1 O 0.902(3) 0.0281(13) 0.008(3) 0.0429(11) Uani 0.50 1 d P
O2 O 0.8200(12) 0.0942(7) 0.1009(12) 0.0369(13) Uani 1 1 d .
O3 O 0.8337(13) -0.0513(7) 0.1901(15) 0.0429(11) Uani 1 1 d .
O4 O 1.0881(13) 0.0888(7) 0.2307(15) 0.0429(11) Uani 1 1 d .
O5 O 0.8722(13) -0.1260(7) 0.0526(15) 0.0429(11) Uani 1 1 d .
O6 O 0.7757(12) 0.0787(7) -0.1126(12) 0.0369(13) Uani 1 1 d .
O7 O 0.9858(12) 0.1451(7) 0.0690(12) 0.0369(13) Uani 1 1 d .
O8 O 1.0938(11) 0.0296(6) 0.4268(11) 0.027(3) Uani 1 1 d .
O9 O 0.9247(13) 0.0395(7) 0.2658(15) 0.0429(11) Uani 1 1 d .
O10 O 0.7329(13) 0.0037(7) 0.0258(15) 0.0429(11) Uani 1 1 d .
O11 O 1.081(2) 0.0269(14) 0.094(2) 0.0369(13) Uani 0.50 1 d P
O12 O 1.1778(13) 0.1802(7) 0.1496(15) 0.0429(11) Uani 1 1 d .
O13 O 0.8018(12) 0.1834(7) -0.0353(12) 0.0369(13) Uani 1 1 d .
O14 O 1.1846(13) -0.0028(7) 0.2474(15) 0.0429(11) Uani 1 1 d .
O15 O 1.0240(13) -0.0534(7) 0.2814(15) 0.0429(11) Uani 1 1 d .
O16 O 1.2297(13) 0.0729(7) 0.1098(15) 0.0429(11) Uani 1 1 d .
O17 O 0.964(3) -0.0141(13) 0.108(3) 0.0429(11) Uani 0.50 1 d P
O18 O 0.9151(13) -0.1506(7) 0.2733(15) 0.0429(11) Uani 1 1 d .
O19 O 1.3765(12) -0.0049(7) 0.1840(12) 0.0369(13) Uani 1 1 d .
O20 O 1.0601(11) -0.1295(8) 0.1448(12) 0.040(4) Uani 1 1 d .
O21 O 0.7159(11) 0.0362(6) 0.2394(15) 0.039(4) Uani 1 1 d .
O22 O 0.994(3) -0.0581(14) 0.023(3) 0.0429(11) Uani 0.50 1 d P
W1 W 1.06261(8) 0.02012(4) 0.29070(7) 0.0295(2) Uani 1 1 d .
W2 W 0.80707(6) 0.02431(4) 0.16319(7) 0.0249(2) Uani 1 1 d .
W3 W 0.93989(6) -0.10106(3) 0.18711(6) 0.01803(19) Uani 1 1 d .
W4 W 0.86497(6) 0.12557(3) -0.02626(7) 0.0236(2) Uani 1 1 d .
W5 W 1.25503(6) -0.00255(4) 0.12666(8) 0.0300(2) Uani 1 1 d .
W6 W 1.12124(7) 0.12233(3) 0.10301(7) 0.0237(2) Uani 1 1 d .

loop_
_atom_site_aniso_label
_atom_site_aniso_U_11
_atom_site_aniso_U_22
_atom_site_aniso_U_33
_atom_site_aniso_U_23
_atom_site_aniso_U_13
_atom_site_aniso_U_12
Ag1 0.0266(9) 0.0460(11) 0.0503(12) 0.0232(9) 0.0024(8) -0.0090(8)
Ag2 0.0639(12) 0.0168(8) 0.0136(7) 0.0060(6) 0.0125(8) 0.0066(8)
Ag3 0.0190(11) 0.0425(15) 0.0417(14) 0.0032(11) 0.0129(10) 0.0049(11)
P1 0.012(3) 0.010(3) 0.004(3) 0.000(2) 0.001(2) 0.002(2)
C1 0.040(3) 0.046(3) 0.025(3) 0.004(2) 0.005(2) -0.010(3)
C2 0.034(14) 0.018(12) 0.09(2) 0.010(12) 0.026(14) 0.004(10)
C3 0.053(14) 0.009(9) 0.009(9) 0.002(7) 0.001(9) -0.001(9)
C4 0.052(15) 0.029(13) 0.032(13) -0.005(10) 0.020(11) -0.010(11)
C5 0.054(19) 0.07(2) 0.07(2) 0.029(18) -0.026(17) -0.030(17)
C6 0.040(3) 0.046(3) 0.025(3) 0.004(2) 0.005(2) -0.010(3)
C7 0.044(3) 0.032(2) 0.053(3) 0.007(2) 0.010(2) 0.003(2)
C8 0.026(12) 0.040(15) 0.064(17) 0.008(13) 0.012(12) 0.019(11)
C9 0.044(3) 0.032(2) 0.053(3) 0.007(2) 0.010(2) 0.003(2)
C10 0.044(16) 0.034(15) 0.09(2) 0.000(15) 0.007(15) 0.011(13)
C11 0.044(3) 0.032(2) 0.053(3) 0.007(2) 0.010(2) 0.003(2)
C12 0.07(3) 0.15(4) 0.05(2) 0.00(2) -0.019(19) 0.02(3)
C13 0.09(3) 0.05(2) 0.15(4) 0.01(2) 0.06(3) 0.006(19)
C14 0.044(3) 0.032(2) 0.053(3) 0.007(2) 0.010(2) 0.003(2)
C15 0.11(3) 0.07(3) 0.10(3) -0.01(2) -0.01(3) -0.01(2)
C16 0.058(19) 0.06(2) 0.08(2) -0.027(17) 0.022(17) -0.007(16)
C17 0.12(3) 0.037(17) 0.06(2) 0.000(15) 0.01(2) 0.001(19)
C18 0.044(3) 0.032(2) 0.053(3) 0.007(2) 0.010(2) 0.003(2)
C19 0.040(3) 0.046(3) 0.025(3) 0.004(2) 0.005(2) -0.010(3)
C20 0.044(3) 0.032(2) 0.053(3) 0.007(2) 0.010(2) 0.003(2)
N1 0.051(14) 0.051(15) 0.076(18) 0.030(13) -0.019(13) -0.035(12)
N2 0.040(3) 0.046(3) 0.025(3) 0.004(2) 0.005(2) -0.010(3)
N3 0.084(19) 0.045(14) 0.061(16) 0.032(12) 0.007(14) -0.029(13)
N4 0.044(3) 0.032(2) 0.053(3) 0.007(2) 0.010(2) 0.003(2)
N5 0.040(3) 0.046(3) 0.025(3) 0.004(2) 0.005(2) -0.010(3)
N6 0.015(9) 0.040(11) 0.035(11) 0.016(9) 0.009(8) 0.008(8)
N7 0.031(10) 0.043(12) 0.025(10) 0.004(8) 0.000(8) 0.011(9)
N8 0.040(3) 0.046(3) 0.025(3) 0.004(2) 0.005(2) -0.010(3)
N9 0.013(8) 0.040(11) 0.027(10) 0.011(8) -0.001(7) -0.003(8)
N10 0.048(16) 0.025(13) 0.21(4) -0.010(17) 0.04(2) -0.011(12)
N11 0.060(18) 0.033(14) 0.15(3) 0.003(16) 0.020(18) 0.005(13)
N12 0.044(3) 0.032(2) 0.053(3) 0.007(2) 0.010(2) 0.003(2)
O1 0.044(3) 0.032(2) 0.053(3) 0.007(2) 0.010(2) 0.003(2)
O2 0.040(3) 0.046(3) 0.025(3) 0.004(2) 0.005(2) -0.010(3)
O3 0.044(3) 0.032(2) 0.053(3) 0.007(2) 0.010(2) 0.003(2)
O4 0.044(3) 0.032(2) 0.053(3) 0.007(2) 0.010(2) 0.003(2)
O5 0.044(3) 0.032(2) 0.053(3) 0.007(2) 0.010(2) 0.003(2)
O6 0.040(3) 0.046(3) 0.025(3) 0.004(2) 0.005(2) -0.010(3)
O7 0.040(3) 0.046(3) 0.025(3) 0.004(2) 0.005(2) -0.010(3)
O8 0.033(8) 0.029(8) 0.018(7) -0.004(6) -0.004(6) -0.004(7)
O9 0.044(3) 0.032(2) 0.053(3) 0.007(2) 0.010(2) 0.003(2)
O10 0.044(3) 0.032(2) 0.053(3) 0.007(2) 0.010(2) 0.003(2)
O11 0.040(3) 0.046(3) 0.025(3) 0.004(2) 0.005(2) -0.010(3)
O12 0.044(3) 0.032(2) 0.053(3) 0.007(2) 0.010(2) 0.003(2)
O13 0.040(3) 0.046(3) 0.025(3) 0.004(2) 0.005(2) -0.010(3)
O14 0.044(3) 0.032(2) 0.053(3) 0.007(2) 0.010(2) 0.003(2)
O15 0.044(3) 0.032(2) 0.053(3) 0.007(2) 0.010(2) 0.003(2)
O16 0.044(3) 0.032(2) 0.053(3) 0.007(2) 0.010(2) 0.003(2)
O17 0.044(3) 0.032(2) 0.053(3) 0.007(2) 0.010(2) 0.003(2)
O18 0.044(3) 0.032(2) 0.053(3) 0.007(2) 0.010(2) 0.003(2)
O19 0.040(3) 0.046(3) 0.025(3) 0.004(2) 0.005(2) -0.010(3)
O20 0.015(7) 0.078(13) 0.026(8) -0.027(8) 0.000(6) -0.009(8)
O21 0.022(8) 0.030(9) 0.072(12) -0.013(8) 0.031(8) -0.006(7)
O22 0.044(3) 0.032(2) 0.053(3) 0.007(2) 0.010(2) 0.003(2)
W1 0.0444(6) 0.0275(5) 0.0165(4) 0.0010(3) 0.0040(4) 0.0084(4)
W2 0.0216(4) 0.0299(5) 0.0250(4) -0.0028(4) 0.0095(4) 0.0022(4)
W3 0.0236(4) 0.0135(4) 0.0165(4) 0.0028(3) 0.0013(3) -0.0025(3)
W4 0.0261(5) 0.0160(4) 0.0279(5) 0.0005(3) 0.0012(4) 0.0054(3)
W5 0.0145(4) 0.0373(5) 0.0372(5) 0.0157(4) 0.0004(4) 0.0032(4)
W6 0.0297(5) 0.0124(4) 0.0307(5) -0.0018(3) 0.0095(4) -0.0044(3)

loop_
_atom_type_symbol
_atom_type_description
_atom_type_scat_dispersion_real
_atom_type_scat_dispersion_imag
_atom_type_scat_source
C C 0.0033 0.0016 'International Tables Vol C Tables 4.2.6.8 and 6.1.1.4'
H H 0.0000 0.0000 'International Tables Vol C Tables 4.2.6.8 and 6.1.1.4'
Ag Ag -0.8971 1.1015 'International Tables Vol C Tables 4.2.6.8 and 6.1.1.4'
N N 0.0061 0.0033 'International Tables Vol C Tables 4.2.6.8 and 6.1.1.4'
O O 0.0106 0.0060 'International Tables Vol C Tables 4.2.6.8 and 6.1.1.4'
P P 0.1023 0.0942 'International Tables Vol C Tables 4.2.6.8 and 6.1.1.4'
W W -0.8490 6.8722 'International Tables Vol C Tables 4.2.6.8 and 6.1.1.4'

loop_
_geom_angle_atom_site_label_1
_geom_angle_atom_site_label_2
_geom_angle_atom_site_label_3
_geom_angle
_geom_angle_site_symmetry_1
_geom_angle_site_symmetry_3
N9 Ag1 N1 166.0(8) . .
N9 Ag1 O19 109.7(6) . 1_455
N1 Ag1 O19 83.3(7) . 1_455
N9 Ag1 O21 89.7(6) . .
N1 Ag1 O21 86.6(8) . .
O19 Ag1 O21 126.3(5) 1_455 .
N4 Ag2 N12 170.3(8) . 4_566
N6 Ag3 N6 180.000(1) 3_646 .
O22 P1 O22 180(3) . 3_755
O22 P1 O1 68.7(18) . 3_755
O22 P1 O1 111.3(18) 3_755 3_755
O22 P1 O1 111.3(18) . .
O22 P1 O1 68.7(18) 3_755 .
O1 P1 O1 180(3) 3_755 .
O22 P1 O17 115.3(18) . 3_755
O22 P1 O17 64.7(18) 3_755 3_755
O1 P1 O17 69.7(18) 3_755 3_755
O1 P1 O17 110.3(18) . 3_755
O22 P1 O17 64.7(18) . .
O22 P1 O17 115.3(18) 3_755 .
O1 P1 O17 110.3(18) 3_755 .
O1 P1 O17 69.7(18) . .
O17 P1 O17 180(3) 3_755 .
O22 P1 O11 108.2(18) . .
O22 P1 O11 71.8(18) 3_755 .
O1 P1 O11 74.4(18) 3_755 .
O1 P1 O11 105.6(18) . .
O17 P1 O11 105.5(17) 3_755 .
O17 P1 O11 74.5(17) . .
O22 P1 O11 71.8(18) . 3_755
O22 P1 O11 108.2(18) 3_755 3_755
O1 P1 O11 105.6(18) 3_755 3_755
O1 P1 O11 74.4(18) . 3_755
O17 P1 O11 74.5(17) 3_755 3_755
O17 P1 O11 105.5(17) . 3_755
O11 P1 O11 180(3) . 3_755
N1 C1 N2 110(2) . .
N1 C1 H1 124.9 . .
N2 C1 H1 124.9 . .
C13 C2 N2 113(3) . .
C13 C2 H2A 108.9 . .
N2 C2 H2A 108.9 . .
C13 C2 H2B 108.9 . .
N2 C2 H2B 108.9 . .
H2A C2 H2B 107.7 . .
N5 C3 C4 111.4(17) . .
N5 C3 H3A 109.3 . .
C4 C3 H3A 109.3 . .
N5 C3 H3B 109.3 . .
C4 C3 H3B 109.3 . .
H3A C3 H3B 108.0 . .
C16 C4 C3 118(2) . .
C16 C4 H4A 107.8 . .
C3 C4 H4A 107.8 . .
C16 C4 H4B 107.8 . .
C3 C4 H4B 107.8 . .
H4A C4 H4B 107.1 . .
N3 C5 N1 118(3) . .
N3 C5 H5 121.1 . .
N1 C5 H5 121.1 . .
N8 C6 N6 115(2) . .
N8 C6 H6A 122.7 . .
N6 C6 H6A 122.7 . .
N7 C7 N6 110(2) . .
N7 C7 H7A 125.2 . .
N6 C7 H7A 125.2 . .
N11 C8 N9 109(2) . .
N11 C8 H8A 125.4 . .
N9 C8 H8A 125.4 . .
N10 C9 N9 108(2) . .
N10 C9 H9A 125.8 . .
N9 C9 H9A 125.8 . .
N7 C10 C11 117(3) . .
N7 C10 H10A 108.1 . .
C11 C10 H10A 108.1 . .
N7 C10 H10B 108.1 . .
C11 C10 H10B 108.1 . .
H10A C10 H10B 107.3 . .
C10 C11 C14 113(2) . .
C10 C11 H11A 109.1 . .
C14 C11 H11A 109.1 . .
C10 C11 H11B 109.1 . .
C14 C11 H11B 109.1 . .
H11A C11 H11B 107.8 . .
C15 C12 C17 102(3) . .
C15 C12 H12A 111.3 . .
C17 C12 H12A 111.3 . .
C15 C12 H12B 111.3 . .
C17 C12 H12B 111.3 . .
H12A C12 H12B 109.2 . .
C18 C13 C2 119(3) . .
C18 C13 H13A 107.6 . .
C2 C13 H13A 107.6 . .
C18 C13 H13B 107.6 . .
C2 C13 H13B 107.6 . .
H13A C13 H13B 107.0 . .
C11 C14 C18 102.6(19) . .
C11 C14 H14A 111.3 . .
C18 C14 H14A 111.3 . .
C11 C14 H14B 111.3 . .
C18 C14 H14B 111.3 . .
H14A C14 H14B 109.2 . .
C12 C15 N10 95(3) . .
C12 C15 H15A 112.8 . .
N10 C15 H15A 112.8 . .
C12 C15 H15B 112.8 . .
N10 C15 H15B 112.8 . .
H15A C15 H15B 110.2 . .
C4 C16 C17 119(3) . .
C4 C16 H16A 107.6 . .
C17 C16 H16A 107.6 . .
C4 C16 H16B 107.6 . .
C17 C16 H16B 107.6 . .
H16A C16 H16B 107.1 . .
C16 C17 C12 104(3) . .
C16 C17 H17A 111.1 . .
C12 C17 H17A 111.1 . .
C16 C17 H17B 111.1 . .
C12 C17 H17B 111.1 . .
H17A C17 H17B 109.0 . .
C13 C18 C14 120(3) . .
C13 C18 H18A 107.2 . .
C14 C18 H18A 107.2 . .
C13 C18 H18B 107.2 . .
C14 C18 H18B 107.2 . .
H18A C18 H18B 106.9 . .
N12 C19 N4 113(2) . .
N12 C19 H19A 123.4 . .
N4 C19 H19A 123.4 . .
N5 C20 N12 110(2) . .
N5 C20 H20A 125.2 . .
N12 C20 H20A 125.2 . .
C1 N1 C5 102(2) . .
C1 N1 Ag1 127.3(17) . .
C5 N1 Ag1 129(2) . .
C1 N2 N3 111(2) . .
C1 N2 C2 127(2) . .
N3 N2 C2 121.2(19) . .
C5 N3 N2 99(2) . .
C19 N4 N5 102(2) . .
C19 N4 Ag2 123.8(17) . .
N5 N4 Ag2 133.3(16) . .
C20 N5 N4 110(2) . .
C20 N5 C3 131(2) . .
N4 N5 C3 119.6(18) . .
C7 N6 C6 104(2) . .
C7 N6 Ag3 127.7(16) . .
C6 N6 Ag3 128.1(15) . .
C7 N7 N8 109(2) . .
C7 N7 C10 128(2) . .
N8 N7 C10 122(2) . .
C6 N8 N7 103(2) . .
C9 N9 C8 105(2) . .
C9 N9 Ag1 123.7(15) . .
C8 N9 Ag1 129.8(15) . .
N11 N10 C9 111(2) . .
N11 N10 C15 123(3) . .
C9 N10 C15 121(3) . .
N10 N11 C8 106(2) . .
C19 N12 C20 105(2) . .
C19 N12 Ag2 122.6(17) . 4_565
C20 N12 Ag2 132.0(18) . 4_565
P1 O1 O22 54.3(16) . 3_755
P1 O1 O17 55.3(16) . .
O22 O1 O17 95(2) 3_755 .
P1 O1 W2 126.6(19) . .
O22 O1 W2 138(2) 3_755 .
O17 O1 W2 71.3(17) . .
P1 O1 W4 126.0(19) . .
O22 O1 W4 71.8(16) 3_755 .
O17 O1 W4 140(2) . .
W2 O1 W4 93.2(12) . .
W2 O2 W4 138.6(10) . .
W3 O3 W2 138.7(10) . .
W6 O4 W1 142.5(10) . .
W3 O5 W6 140.6(10) . 3_755
W4 O6 W5 139.6(9) . 3_755
W6 O7 W4 139.7(10) . .
W1 O9 W2 138.9(10) . .
W2 O10 W5 140.2(10) . 3_755
P1 O11 O22 50.3(14) . 3_755
P1 O11 W6 123.9(17) . .
O22 O11 W6 73.5(16) 3_755 .
P1 O11 W5 121.8(18) . .
O22 O11 W5 131.9(19) 3_755 .
W6 O11 W5 94.3(11) . .
P1 O11 W1 121.6(16) . .
O22 O11 W1 133(2) 3_755 .
W6 O11 W1 94.4(11) . .
W5 O11 W1 93.0(11) . .
W5 O14 W1 141.8(10) . .
W1 O15 W3 139.9(10) . .
W6 O16 W5 139.5(10) . .
P1 O17 O22 56.0(17) . .
P1 O17 O1 55.0(16) . .
O22 O17 O1 95(3) . .
P1 O17 W3 129.8(19) . .
O22 O17 W3 73.8(17) . .
O1 O17 W3 138(2) . .
P1 O17 W2 122.8(18) . .
O22 O17 W2 138(2) . .
O1 O17 W2 67.8(16) . .
W3 O17 W2 93.3(12) . .
W5 O19 Ag1 147.3(9) . 1_655
W4 O20 W3 139.6(10) 3_755 .
W2 O21 Ag1 156.2(10) . .
P1 O22 O17 59.3(18) . .
P1 O22 O1 57.0(16) . 3_755
O17 O22 O1 99(3) . 3_755
P1 O22 O11 57.9(16) . 3_755
O17 O22 O11 94(2) . 3_755
O1 O22 O11 91(2) 3_755 3_755
P1 O22 W3 127(2) . .
O17 O22 W3 68.0(17) . .
O1 O22 W3 137(2) 3_755 .
O11 O22 W3 129(2) 3_755 .
P1 O22 W4 126.0(19) . 3_755
O17 O22 W4 134(2) . 3_755
O1 O22 W4 69.0(16) 3_755 3_755
O11 O22 W4 129(2) 3_755 3_755
W3 O22 W4 91.0(11) . 3_755
O8 W1 O15 102.8(7) . .
O8 W1 O14 102.8(8) . .
O15 W1 O14 86.5(7) . .
O8 W1 O4 103.2(7) . .
O15 W1 O4 154.0(8) . .
O14 W1 O4 86.7(7) . .
O8 W1 O9 102.7(8) . .
O15 W1 O9 88.7(7) . .
O14 W1 O9 154.4(8) . .
O4 W1 O9 86.7(7) . .
O8 W1 O11 156.7(9) . .
O15 W1 O11 94.1(9) . .
O14 W1 O11 61.9(9) . .
O4 W1 O11 60.7(9) . .
O9 W1 O11 93.5(9) . .
O21 W2 O10 102.2(8) . .
O21 W2 O2 100.6(8) . .
O10 W2 O2 87.3(7) . .
O21 W2 O9 101.6(8) . .
O10 W2 O9 156.2(8) . .
O2 W2 O9 88.4(7) . .
O21 W2 O3 102.0(8) . .
O10 W2 O3 87.3(7) . .
O2 W2 O3 157.4(7) . .
O9 W2 O3 87.7(7) . .
O21 W2 O1 159.6(10) . .
O10 W2 O1 65.4(10) . .
O2 W2 O1 64.1(9) . .
O9 W2 O1 91.7(10) . .
O3 W2 O1 93.8(9) . .
O21 W2 O17 159.4(10) . .
O10 W2 O17 90.7(10) . .
O2 W2 O17 95.9(9) . .
O9 W2 O17 66.5(10) . .
O3 W2 O17 62.2(9) . .
O1 W2 O17 40.9(11) . .
O18 W3 O5 101.6(8) . .
O18 W3 O3 103.7(8) . .
O5 W3 O3 87.6(8) . .
O18 W3 O15 102.7(8) . .
O5 W3 O15 155.6(7) . .
O3 W3 O15 88.4(8) . .
O18 W3 O20 99.2(8) . .
O5 W3 O20 87.8(7) . .
O3 W3 O20 157.0(8) . .
O15 W3 O20 86.5(7) . .
O18 W3 O17 163.1(11) . .
O5 W3 O17 90.8(10) . .
O3 W3 O17 64.9(10) . .
O15 W3 O17 65.8(10) . .
O20 W3 O17 92.7(10) . .
O18 W3 O22 158.7(10) . .
O5 W3 O22 65.6(10) . .
O3 W3 O22 93.1(9) . .
O15 W3 O22 90.6(10) . .
O20 W3 O22 64.6(10) . .
O17 W3 O22 38.2(11) . .
O13 W4 O6 102.2(8) . .
O13 W4 O20 103.4(8) . 3_755
O6 W4 O20 88.1(6) . 3_755
O13 W4 O2 100.4(7) . .
O6 W4 O2 87.7(7) . .
O20 W4 O2 156.2(8) 3_755 .
O13 W4 O7 101.9(8) . .
O6 W4 O7 155.8(7) . .
O20 W4 O7 87.5(6) 3_755 .
O2 W4 O7 86.9(6) . .
O13 W4 O1 159.1(10) . .
O6 W4 O1 66.1(10) . .
O20 W4 O1 93.7(10) 3_755 .
O2 W4 O1 63.3(10) . .
O7 W4 O1 90.5(10) . .
O13 W4 O22 161.5(9) . 3_755
O6 W4 O22 91.2(10) . 3_755
O20 W4 O22 63.9(10) 3_755 3_755
O2 W4 O22 92.8(9) . 3_755
O7 W4 O22 65.6(10) . 3_755
O1 W4 O22 39.3(11) . 3_755
O19 W5 O14 104.0(7) . .
O19 W5 O16 103.2(8) . .
O14 W5 O16 89.2(7) . .
O19 W5 O10 101.1(7) . 3_755
O14 W5 O10 154.8(8) . 3_755
O16 W5 O10 86.9(7) . 3_755
O19 W5 O6 100.8(7) . 3_755
O14 W5 O6 86.6(7) . 3_755
O16 W5 O6 156.0(7) . 3_755
O10 W5 O6 86.9(7) 3_755 3_755
O19 W5 O11 158.9(9) . .
O14 W5 O11 62.7(9) . .
O16 W5 O11 62.4(9) . .
O10 W5 O11 93.7(9) 3_755 .
O6 W5 O11 94.9(9) 3_755 .
O12 W6 O4 103.9(8) . .
O12 W6 O16 102.9(8) . .
O4 W6 O16 87.5(7) . .
O12 W6 O7 101.4(8) . .
O4 W6 O7 88.6(7) . .
O16 W6 O7 155.6(7) . .
O12 W6 O5 102.3(8) . 3_755
O4 W6 O5 153.8(7) . 3_755
O16 W6 O5 85.8(7) . 3_755
O7 W6 O5 87.2(7) . 3_755
O12 W6 O11 158.8(9) . .
O4 W6 O11 61.9(9) . .
O16 W6 O11 62.9(9) . .
O7 W6 O11 94.2(9) . .
O5 W6 O11 92.6(9) 3_755 .

loop_
_geom_bond_atom_site_label_1
_geom_bond_atom_site_label_2
_geom_bond_distance
_geom_bond_site_symmetry_2
Ag1 N9 2.120(18) .
Ag1 N1 2.15(2) .
Ag1 O19 2.561(16) 1_455
Ag1 O21 2.594(14) .
Ag2 N4 2.10(2) .
Ag2 N12 2.13(2) 4_566
Ag3 N6 2.11(2) 3_646
Ag3 N6 2.11(2) .
P1 O22 1.45(3) .
P1 O22 1.45(3) 3_755
P1 O1 1.50(3) 3_755
P1 O1 1.50(3) .
P1 O17 1.51(4) 3_755
P1 O17 1.51(4) .
P1 O11 1.60(3) .
P1 O11 1.60(3) 3_755
C1 N1 1.31(3) .
C1 N2 1.31(3) .
C1 H1 0.9300 .
C2 C13 1.46(4) .
C2 N2 1.49(3) .
C2 H2A 0.9700 .
C2 H2B 0.9700 .
C3 N5 1.47(3) .
C3 C4 1.53(3) .
C3 H3A 0.9700 .
C3 H3B 0.9700 .
C4 C16 1.49(4) .
C4 H4A 0.9700 .
C4 H4B 0.9700 .
C5 N3 1.31(4) .
C5 N1 1.33(4) .
C5 H5 0.9300 .
C6 N8 1.32(3) .
C6 N6 1.34(3) .
C6 H6A 0.9300 .
C7 N7 1.34(3) .
C7 N6 1.34(3) .
C7 H7A 0.9300 .
C8 N11 1.31(4) .
C8 N9 1.36(3) .
C8 H8A 0.9300 .
C9 N10 1.30(3) .
C9 N9 1.31(3) .
C9 H9A 0.9300 .
C10 N7 1.45(3) .
C10 C11 1.47(4) .
C10 H10A 0.9700 .
C10 H10B 0.9700 .
C11 C14 1.479(18) .
C11 H11A 0.9700 .
C11 H11B 0.9700 .
C12 C15 1.507(19) .
C12 C17 1.566(19) .
C12 H12A 0.9700 .
C12 H12B 0.9700 .
C13 C18 1.42(4) .
C13 H13A 0.9700 .
C13 H13B 0.9700 .
C14 C18 1.529(18) .
C14 H14A 0.9700 .
C14 H14B 0.9700 .
C15 N10 1.59(4) .
C15 H15A 0.9700 .
C15 H15B 0.9700 .
C16 C17 1.54(4) .
C16 H16A 0.9700 .
C16 H16B 0.9700 .
C17 H17A 0.9700 .
C17 H17B 0.9700 .
C18 H18A 0.9700 .
C18 H18B 0.9700 .
C19 N12 1.32(3) .
C19 N4 1.34(3) .
C19 H19A 0.9300 .
C20 N5 1.31(3) .
C20 N12 1.32(3) .
C20 H20A 0.9300 .
N2 N3 1.37(3) .
N4 N5 1.38(3) .
N7 N8 1.37(3) .
N10 N11 1.28(4) .
N12 Ag2 2.13(2) 4_565
O1 O22 1.67(5) 3_755
O1 O17 1.72(5) .
O1 W2 2.43(4) .
O1 W4 2.46(3) .
O2 W2 1.889(16) .
O2 W4 1.904(15) .
O3 W3 1.873(17) .
O3 W2 1.903(16) .
O4 W6 1.870(17) .
O4 W1 1.881(16) .
O5 W3 1.855(18) .
O5 W6 1.914(18) 3_755
O6 W4 1.863(16) .
O6 W5 1.909(17) 3_755
O7 W6 1.881(16) .
O7 W4 1.906(15) .
O8 W1 1.667(13) .
O9 W1 1.885(17) .
O9 W2 1.896(18) .
O10 W2 1.885(18) .
O10 W5 1.889(18) 3_755
O11 O22 1.79(5) 3_755
O11 W6 2.40(3) .
O11 W5 2.42(3) .
O11 W1 2.45(3) .
O12 W6 1.664(17) .
O13 W4 1.642(17) .
O14 W5 1.860(17) .
O14 W1 1.872(17) .
O15 W1 1.870(17) .
O15 W3 1.887(18) .
O16 W6 1.879(17) .
O16 W5 1.882(16) .
O17 O22 1.58(5) .
O17 W3 2.38(3) .
O17 W2 2.48(3) .
O18 W3 1.668(17) .
O19 W5 1.671(16) .
O19 Ag1 2.561(16) 1_655
O20 W4 1.878(15) 3_755
O20 W3 1.891(15) .
O21 W2 1.663(14) .
O22 O1 1.67(5) 3_755
O22 O11 1.79(5) 3_755
O22 W3 2.46(3) .
O22 W4 2.50(3) 3_755
W4 O20 1.878(15) 3_755
W4 O22 2.50(3) 3_755
W5 O10 1.889(18) 3_755
W5 O6 1.909(17) 3_755
W6 O5 1.914(18) 3_755
